data_7051329
_journal_name_full 'New Journal of Chemistry'
_journal_paper_doi 10.1039/b004641h
_journal_year 2000
_chemical_formula_sum 'C4 H14 Br N3'
_chemical_formula_weight 184.09
_space_group_IT_number 113
_symmetry_cell_setting tetragonal
_symmetry_space_group_name_Hall 'P -4 2ab'
_symmetry_space_group_name_H-M 'P -4 21 m'
_cell_angle_alpha 90.00
_cell_angle_beta 90.00
_cell_angle_gamma 90.00
_cell_formula_units_Z 2
_cell_length_a 8.6698(4)
_cell_length_b 8.6698(4)
_cell_length_c 5.2977(3)
_cell_measurement_temperature 100(2)
_cell_volume 398.20(3)
_diffrn_ambient_temperature 100(2)
_exptl_crystal_density_diffrn 1.535
_cod_depositor_comments
;
The following automatic conversions were performed:
'_symmetry_cell_setting' value 'Tetragonal' changed to 'tetragonal'
according to '/home/saulius/struct/CIF-dictionaries/cif_core.dic'
dictionary named 'cif_core.dic' version 2.4.1 from 2010-06-29.

Automatic conversion script
Id: cif_fix_enum 1527 2010-12-29 10:47:43Z saulius 
;
_cod_database_code 7051329

loop_
_symmetry_equiv_pos_as_xyz
'x, y, z'
'y, -x, -z'
'-x, -y, z'
'-y, x, -z'
'-x+1/2, y+1/2, -z'
'-y+1/2, -x+1/2, z'
'x+1/2, -y+1/2, -z'
'y+1/2, x+1/2, z'

loop_
_atom_site_label
_atom_site_type_symbol
_atom_site_fract_x
_atom_site_fract_y
_atom_site_fract_z
_atom_site_U_iso_or_equiv
_atom_site_adp_type
_atom_site_occupancy
_atom_site_symmetry_multiplicity
_atom_site_calc_flag
_atom_site_refinement_flags
_atom_site_disorder_assembly
_atom_site_disorder_group
Br1 Br -0.5000 0.5000 1.0000 0.0142(3) Uani 1 4 d S . .
N1 N 0.3021(2) 0.8021(2) 0.7110(6) 0.0119(7) Uani 1 2 d S . .
H11 H 0.3587 0.7451 0.8073 0.013(7) Uiso 1 1 d R . .
N2 N 0.0000 0.5000 0.5530(7) 0.0099(8) Uani 1 4 d S . .
H21 H 0.0763 0.4237 0.4775 0.08(2) Uiso 1 2 d SR . .
C1 C 0.2042(3) 0.7042(3) 0.5501(6) 0.0129(8) Uani 1 2 d S . .
H1B H 0.2701 0.6394 0.4404 0.015 Uiso 0.50 1 calc PR . .
H1A H 0.1394 0.7701 0.4404 0.015 Uiso 0.50 1 calc PR . .
C2 C 0.1009(2) 0.6009(2) 0.7120(7) 0.0109(7) Uani 1 2 d S . .
H2B H 0.1662 0.5356 0.8219 0.013 Uiso 0.50 1 calc PR . .
H2A H 0.0356 0.6662 0.8219 0.013 Uiso 0.50 1 calc PR . .

loop_
_atom_site_aniso_label
_atom_site_aniso_U_11
_atom_site_aniso_U_22
_atom_site_aniso_U_33
_atom_site_aniso_U_23
_atom_site_aniso_U_13
_atom_site_aniso_U_12
Br1 0.0086(3) 0.0086(3) 0.0256(4) 0.000 0.000 0.000
N1 0.0063(9) 0.0063(9) 0.0231(15) -0.0007(9) -0.0007(9) -0.0031(15)
N2 0.0052(12) 0.0052(12) 0.0192(18) 0.000 0.000 -0.003(2)
C1 0.0094(11) 0.0094(11) 0.020(2) 0.0011(11) 0.0011(11) -0.0079(19)
C2 0.0069(10) 0.0069(10) 0.0189(16) 0.0004(10) 0.0004(10) -0.0054(17)

loop_
_geom_bond_atom_site_label_1
_geom_bond_atom_site_label_2
_geom_bond_distance
_geom_bond_site_symmetry_2
_geom_bond_publ_flag
N1 C1 1.472(5) . ?
N2 C2 1.497(3) . ?
N2 C2 1.497(3) 3_565 ?
C1 C2 1.529(5) . ?
